data_4306418
loop_
_publ_author_name
'Mariappan Kadarkaraisamy'
'Gerald Caple'
'Andrea R. Gorden'
'Marie A. Squire'
'Andrew G. Sykes'

_publ_section_title
;
Large Amplitude, Proton- and Cation-Activated Latch-Type Mechanical
Switches: O-Protonated Amides Stabilized by Intramolecular, Low-Barrier
Hydrogen Bonds within Macrocycles
;
_journal_name_full 'Inorganic Chemistry'
_journal_page_first 11644
_journal_page_last 11655
_journal_paper_doi 10.1021/ic801238a
_journal_volume 47
_journal_year 2008
_chemical_formula_moiety 'C30 H40 Cl N O11'
_chemical_formula_sum 'C30 H40 Cl N O11'
_chemical_formula_weight 626.08
_chemical_name_common '[AQH(NH(heptyl)COH]ClO4-(10)'
_chemical_name_systematic
;
 ?
;
_space_group_IT_number 2
_symmetry_cell_setting triclinic
_symmetry_space_group_name_Hall '-P 1'
_symmetry_space_group_name_H-M 'P -1'
_atom_sites_solution_hydrogens geom
_atom_sites_solution_primary direct
_atom_sites_solution_secondary difmap
_audit_creation_method SHELXL-97
_cell_angle_alpha 73.1570(10)
_cell_angle_beta 83.1150(10)
_cell_angle_gamma 66.7160(10)
_cell_formula_units_Z 2
_cell_length_a 10.1234(5)
_cell_length_b 12.2498(6)
_cell_length_c 13.4855(7)
_cell_measurement_temperature 100(2)
_cell_measurement_theta_max 25.10
_cell_measurement_theta_min 1.0
_cell_volume 1470.21(13)
_computing_cell_refinement 'Bruker SAINT (Bruker, 2006)'
_computing_data_collection 'Bruker APEXII (Bruker, 2006)'
_computing_data_reduction 'Bruker SAINT (Bruker, 2006)'
_computing_molecular_graphics 'Ortep-3(Farrugia, 1997)'
_computing_publication_material 'WinGX (Farrugia, 1999)'
_computing_structure_refinement 'SHELXL-97 (Sheldrick, 1997a)'
_computing_structure_solution SIR92
_diffrn_ambient_temperature 100(2)
_diffrn_measured_fraction_theta_full 0.999
_diffrn_measured_fraction_theta_max 0.999
_diffrn_measurement_device_type 'CCD area detector'
_diffrn_measurement_method 'phi and omega scans'
_diffrn_radiation_monochromator graphite
_diffrn_radiation_source 'fine-focus sealed tube'
_diffrn_radiation_type MoK\a
_diffrn_radiation_wavelength 0.71073
_diffrn_reflns_av_R_equivalents 0.0226
_diffrn_reflns_av_sigmaI/netI 0.0263
_diffrn_reflns_limit_h_max 13
_diffrn_reflns_limit_h_min -13
_diffrn_reflns_limit_k_max 16
_diffrn_reflns_limit_k_min -16
_diffrn_reflns_limit_l_max 18
_diffrn_reflns_limit_l_min -18
_diffrn_reflns_number 17607
_diffrn_reflns_theta_full 25.05
_diffrn_reflns_theta_max 28.67
_diffrn_reflns_theta_min 1.88
_diffrn_standards_decay_% 0
_diffrn_standards_interval_count 0
_diffrn_standards_interval_time 0
_diffrn_standards_number 0
_exptl_absorpt_coefficient_mu 0.194
_exptl_absorpt_correction_T_max 0.9441
_exptl_absorpt_correction_T_min 0.8603
_exptl_absorpt_correction_type multi-scan
_exptl_absorpt_process_details 'SADABS (Bruker, 2006)'
_exptl_crystal_colour colorless
_exptl_crystal_density_diffrn 1.414
_exptl_crystal_density_method 'not measured'
_exptl_crystal_description block
_exptl_crystal_F_000 664
_exptl_crystal_size_max 0.80
_exptl_crystal_size_mid 0.60
_exptl_crystal_size_min 0.30
_refine_diff_density_max 0.243
_refine_diff_density_min -0.464
_refine_diff_density_rms 0.042
_refine_ls_extinction_method none
_refine_ls_goodness_of_fit_ref 1.028
_refine_ls_hydrogen_treatment mixed
_refine_ls_matrix_type full
_refine_ls_number_parameters 397
_refine_ls_number_reflns 5195
_refine_ls_number_restraints 0
_refine_ls_restrained_S_all 1.028
_refine_ls_R_factor_all 0.0352
_refine_ls_R_factor_gt 0.0309
_refine_ls_shift/su_max 0.001
_refine_ls_shift/su_mean 0.000
_refine_ls_structure_factor_coef Fsqd
_refine_ls_weighting_details 'calc w=1/[\s^2^(Fo^2^)+(0.0417P)^2^+0.6583P] where P=(Fo^2^+2Fc^2^)/3'
_refine_ls_weighting_scheme calc
_refine_ls_wR_factor_gt 0.0806
_refine_ls_wR_factor_ref 0.0839
_reflns_number_gt 5959
_reflns_number_total 6941
_reflns_threshold_expression >2sigma(I)
_cod_data_source_file ic801238a_si_003_09.cif
_cod_data_source_block 07042
_cod_depositor_comments
;
The following automatic conversions were performed:
'_symmetry_cell_setting' value 'Triclinic' changed to 'triclinic'
according to '/home/saulius/struct/CIF-dictionaries/cif_core.dic'
dictionary named 'cif_core.dic' version 2.4.1 from 2010-06-29.

Automatic conversion script
Id: cif_fix_enum 1527 2010-12-29 10:47:43Z saulius 
;
_cod_database_code 4306418

loop_
_symmetry_equiv_pos_as_xyz
'x, y, z'
'-x, -y, -z'

loop_
_atom_site_label
_atom_site_type_symbol
_atom_site_fract_x
_atom_site_fract_y
_atom_site_fract_z
_atom_site_U_iso_or_equiv
_atom_site_adp_type
_atom_site_occupancy
_atom_site_symmetry_multiplicity
_atom_site_calc_flag
_atom_site_refinement_flags
_atom_site_disorder_assembly
_atom_site_disorder_group
C30 C -0.21291(18) 0.45258(15) 0.44002(14) 0.0334(4) Uani 1 1 d . . .
H30A H -0.2488 0.4032 0.4993 0.050 Uiso 1 1 calc R . .
H30B H -0.1082 0.4242 0.4447 0.050 Uiso 1 1 calc R . .
H30C H -0.2376 0.4434 0.3756 0.050 Uiso 1 1 calc R . .
H98 H -0.7344(19) 1.0330(15) 0.1702(13) 0.021(4) Uiso 1 1 d . . .
H99 H -1.087(2) 1.027(2) 0.2652(18) 0.051(6) Uiso 1 1 d . . .
Cl1 Cl 0.22900(4) 0.34272(3) 0.25807(3) 0.02153(10) Uani 1 1 d . . .
O2 O -1.04077(10) 1.24221(9) 0.04982(7) 0.0180(2) Uani 1 1 d . . .
O6 O -0.83012(10) 0.79990(9) 0.16666(7) 0.0184(2) Uani 1 1 d . . .
O1 O -0.49057(10) 1.01926(9) -0.15994(7) 0.0207(2) Uani 1 1 d . . .
O7 O -1.02954(10) 1.02893(9) 0.20914(8) 0.0171(2) Uani 1 1 d . . .
O4 O -1.21260(10) 1.02831(9) 0.35832(7) 0.0185(2) Uani 1 1 d . . .
O5 O -0.97329(10) 0.79338(9) 0.36560(7) 0.0183(2) Uani 1 1 d . . .
O3 O -1.21254(11) 1.27070(9) 0.24361(8) 0.0209(2) Uani 1 1 d . . .
C7 C -0.71124(14) 1.13713(13) -0.09498(10) 0.0159(3) Uani 1 1 d . . .
C10 C -0.92958(15) 1.36087(13) -0.08503(11) 0.0187(3) Uani 1 1 d . . .
H10 H -1.0037 1.4374 -0.0818 0.022 Uiso 1 1 calc R . .
N1 N -0.81316(13) 1.02941(10) 0.15747(9) 0.0142(2) Uani 1 1 d . . .
C9 C -0.81605(16) 1.35810(13) -0.15501(11) 0.0201(3) Uani 1 1 d . . .
H9 H -0.8134 1.4331 -0.1997 0.024 Uiso 1 1 calc R . .
C12 C -0.82419(14) 1.13771(12) -0.02411(10) 0.0154(3) Uani 1 1 d . . .
C2 C -0.60750(15) 0.67921(13) 0.09208(11) 0.0188(3) Uani 1 1 d . . .
H2 H -0.6085 0.6031 0.1357 0.023 Uiso 1 1 calc R . .
C3 C -0.49765(15) 0.68077(13) 0.01954(11) 0.0197(3) Uani 1 1 d . . .
H3 H -0.4243 0.6051 0.0136 0.024 Uiso 1 1 calc R . .
C5 C -0.60127(14) 0.90193(13) -0.03478(10) 0.0157(3) Uani 1 1 d . . .
C6 C -0.59317(14) 1.01934(13) -0.10114(10) 0.0155(3) Uani 1 1 d . . .
C13 C -0.82854(14) 1.02153(12) 0.05233(10) 0.0148(3) Uani 1 1 d . . .
H13 H -0.9247 1.0182 0.0477 0.018 Uiso 1 1 calc R . .
C11 C -0.93399(15) 1.25104(13) -0.01983(11) 0.0165(3) Uani 1 1 d . . .
C14 C -0.71326(14) 0.90291(13) 0.03704(10) 0.0153(3) Uani 1 1 d . . .
C17 C -1.09323(16) 0.81205(13) 0.43502(11) 0.0203(3) Uani 1 1 d . . .
H17A H -1.0702 0.8335 0.4944 0.024 Uiso 1 1 calc R . .
H17B H -1.1088 0.7338 0.4623 0.024 Uiso 1 1 calc R . .
C4 C -0.49342(15) 0.79034(13) -0.04387(11) 0.0181(3) Uani 1 1 d . . .
H4 H -0.4180 0.7900 -0.0932 0.022 Uiso 1 1 calc R . .
C24 C -0.88579(15) 1.04355(13) 0.33308(11) 0.0181(3) Uani 1 1 d . . .
H24A H -0.9450 1.0076 0.3855 0.022 Uiso 1 1 calc R . .
H24B H -0.9195 1.1320 0.3303 0.022 Uiso 1 1 calc R . .
C8 C -0.70750(15) 1.24789(13) -0.16022(11) 0.0181(3) Uani 1 1 d . . .
H8 H -0.6303 1.2471 -0.2080 0.022 Uiso 1 1 calc R . .
C1 C -0.71591(15) 0.79002(13) 0.10021(10) 0.0164(3) Uani 1 1 d . . .
C23 C -0.91050(14) 1.03279(12) 0.22963(11) 0.0152(3) Uani 1 1 d . . .
C25 C -0.72904(15) 0.98026(13) 0.36850(11) 0.0183(3) Uani 1 1 d . . .
H25A H -0.6701 1.0182 0.3176 0.022 Uiso 1 1 calc R . .
H25B H -0.7225 0.9952 0.4357 0.022 Uiso 1 1 calc R . .
C16 C -0.97294(15) 0.72168(13) 0.29893(11) 0.0191(3) Uani 1 1 d . . .
H16A H -1.0538 0.7691 0.2497 0.023 Uiso 1 1 calc R . .
H16B H -0.9859 0.6454 0.3405 0.023 Uiso 1 1 calc R . .
C26 C -0.66662(15) 0.84179(13) 0.38052(11) 0.0191(3) Uani 1 1 d . . .
H26A H -0.6747 0.8265 0.3138 0.023 Uiso 1 1 calc R . .
H26B H -0.7238 0.8033 0.4328 0.023 Uiso 1 1 calc R . .
C15 C -0.83336(15) 0.68890(13) 0.24008(11) 0.0188(3) Uani 1 1 d . . .
H15A H -0.7515 0.6529 0.2884 0.023 Uiso 1 1 calc R . .
H15B H -0.8258 0.6274 0.2033 0.023 Uiso 1 1 calc R . .
C28 C -0.44311(16) 0.64361(14) 0.42277(12) 0.0229(3) Uani 1 1 d . . .
H28A H -0.4627 0.6292 0.3585 0.027 Uiso 1 1 calc R . .
H28B H -0.4899 0.6011 0.4809 0.027 Uiso 1 1 calc R . .
O8 O 0.11014(12) 0.42862(10) 0.29942(10) 0.0359(3) Uani 1 1 d . . .
C18 C -1.23043(15) 0.91192(13) 0.38609(11) 0.0207(3) Uani 1 1 d . . .
H18A H -1.2517 0.8950 0.3236 0.025 Uiso 1 1 calc R . .
H18B H -1.3116 0.9146 0.4355 0.025 Uiso 1 1 calc R . .
O10 O 0.31990(13) 0.40385(11) 0.19816(10) 0.0395(3) Uani 1 1 d . . .
C27 C -0.50946(15) 0.78126(13) 0.41362(11) 0.0198(3) Uani 1 1 d . . .
H27A H -0.4532 0.8221 0.3626 0.024 Uiso 1 1 calc R . .
H27B H -0.5023 0.7947 0.4814 0.024 Uiso 1 1 calc R . .
O9 O 0.17809(14) 0.29385(13) 0.19268(10) 0.0433(3) Uani 1 1 d . . .
C21 C -1.26094(16) 1.31928(14) 0.13923(11) 0.0222(3) Uani 1 1 d . . .
H21A H -1.3509 1.3932 0.1341 0.027 Uiso 1 1 calc R . .
H21B H -1.2820 1.2571 0.1178 0.027 Uiso 1 1 calc R . .
O11 O 0.30939(13) 0.24348(11) 0.34188(11) 0.0414(3) Uani 1 1 d . . .
C20 C -1.32172(16) 1.24893(14) 0.31483(12) 0.0234(3) Uani 1 1 d . . .
H20A H -1.4139 1.3198 0.2951 0.028 Uiso 1 1 calc R . .
H20B H -1.2968 1.2450 0.3849 0.028 Uiso 1 1 calc R . .
C29 C -0.28137(16) 0.58738(14) 0.44069(12) 0.0248(3) Uani 1 1 d . . .
H29A H -0.2355 0.6349 0.3861 0.030 Uiso 1 1 calc R . .
H29B H -0.2623 0.5949 0.5082 0.030 Uiso 1 1 calc R . .
C22 C -1.14890(16) 1.35338(13) 0.06806(12) 0.0216(3) Uani 1 1 d . . .
H22A H -1.1933 1.4111 0.0018 0.026 Uiso 1 1 calc R . .
H22B H -1.1053 1.3942 0.1003 0.026 Uiso 1 1 calc R . .
C19 C -1.34284(15) 1.13227(14) 0.31945(12) 0.0217(3) Uani 1 1 d . . .
H19A H -1.4248 1.1264 0.3658 0.026 Uiso 1 1 calc R . .
H19B H -1.3641 1.1329 0.2495 0.026 Uiso 1 1 calc R . .

loop_
_atom_site_aniso_label
_atom_site_aniso_U_11
_atom_site_aniso_U_22
_atom_site_aniso_U_33
_atom_site_aniso_U_23
_atom_site_aniso_U_13
_atom_site_aniso_U_12
C30 0.0254(8) 0.0260(9) 0.0377(10) 0.0020(7) 0.0009(7) -0.0061(7)
Cl1 0.01942(18) 0.01774(18) 0.0269(2) -0.00833(14) 0.00366(14) -0.00593(14)
O2 0.0173(5) 0.0143(5) 0.0195(5) -0.0047(4) 0.0049(4) -0.0040(4)
O6 0.0201(5) 0.0145(5) 0.0190(5) -0.0043(4) 0.0056(4) -0.0066(4)
O1 0.0176(5) 0.0250(5) 0.0188(5) -0.0066(4) 0.0044(4) -0.0082(4)
O7 0.0152(5) 0.0191(5) 0.0173(5) -0.0059(4) 0.0029(4) -0.0071(4)
O4 0.0159(5) 0.0202(5) 0.0206(5) -0.0064(4) 0.0026(4) -0.0080(4)
O5 0.0210(5) 0.0198(5) 0.0176(5) -0.0075(4) 0.0035(4) -0.0104(4)
O3 0.0213(5) 0.0230(5) 0.0181(5) -0.0070(4) 0.0028(4) -0.0078(4)
C7 0.0166(7) 0.0200(7) 0.0134(7) -0.0057(6) -0.0014(5) -0.0079(6)
C10 0.0209(7) 0.0162(7) 0.0182(7) -0.0050(6) -0.0015(6) -0.0054(6)
N1 0.0142(6) 0.0148(6) 0.0141(6) -0.0045(5) 0.0003(5) -0.0057(5)
C9 0.0273(8) 0.0185(7) 0.0162(7) -0.0023(6) -0.0011(6) -0.0117(6)
C12 0.0171(7) 0.0171(7) 0.0136(7) -0.0046(5) -0.0019(5) -0.0072(6)
C2 0.0214(7) 0.0155(7) 0.0182(7) -0.0042(6) -0.0011(6) -0.0054(6)
C3 0.0182(7) 0.0180(7) 0.0210(7) -0.0084(6) -0.0010(6) -0.0022(6)
C5 0.0154(7) 0.0197(7) 0.0131(7) -0.0065(6) -0.0012(5) -0.0062(6)
C6 0.0150(7) 0.0218(7) 0.0123(7) -0.0067(6) -0.0006(5) -0.0080(6)
C13 0.0147(7) 0.0165(7) 0.0138(7) -0.0052(5) 0.0007(5) -0.0060(6)
C11 0.0167(7) 0.0194(7) 0.0146(7) -0.0056(6) -0.0004(5) -0.0072(6)
C14 0.0152(7) 0.0175(7) 0.0147(7) -0.0059(5) -0.0015(5) -0.0061(6)
C17 0.0246(8) 0.0225(8) 0.0174(7) -0.0080(6) 0.0060(6) -0.0126(6)
C4 0.0154(7) 0.0239(7) 0.0162(7) -0.0083(6) 0.0010(5) -0.0068(6)
C24 0.0205(7) 0.0193(7) 0.0158(7) -0.0068(6) 0.0035(6) -0.0082(6)
C8 0.0203(7) 0.0236(7) 0.0135(7) -0.0051(6) 0.0014(6) -0.0119(6)
C1 0.0176(7) 0.0188(7) 0.0145(7) -0.0066(6) 0.0004(5) -0.0073(6)
C23 0.0166(7) 0.0089(6) 0.0175(7) -0.0020(5) 0.0002(5) -0.0031(5)
C25 0.0217(7) 0.0221(7) 0.0143(7) -0.0061(6) 0.0018(6) -0.0111(6)
C16 0.0231(7) 0.0179(7) 0.0202(7) -0.0073(6) 0.0030(6) -0.0111(6)
C26 0.0220(7) 0.0200(7) 0.0177(7) -0.0037(6) -0.0008(6) -0.0111(6)
C15 0.0237(7) 0.0148(7) 0.0182(7) -0.0033(6) 0.0023(6) -0.0089(6)
C28 0.0228(8) 0.0223(8) 0.0225(8) -0.0011(6) -0.0012(6) -0.0108(6)
O8 0.0302(6) 0.0245(6) 0.0418(7) -0.0095(5) 0.0139(5) -0.0022(5)
C18 0.0219(7) 0.0249(8) 0.0222(8) -0.0111(6) 0.0066(6) -0.0143(6)
O10 0.0405(7) 0.0330(7) 0.0539(8) -0.0216(6) 0.0244(6) -0.0229(6)
C27 0.0221(7) 0.0232(8) 0.0167(7) -0.0049(6) -0.0004(6) -0.0114(6)
O9 0.0503(8) 0.0605(9) 0.0379(7) -0.0232(6) 0.0056(6) -0.0350(7)
C21 0.0182(7) 0.0206(7) 0.0207(8) -0.0041(6) 0.0010(6) -0.0013(6)
O11 0.0347(7) 0.0256(6) 0.0523(8) -0.0012(6) -0.0135(6) -0.0022(5)
C20 0.0221(8) 0.0242(8) 0.0201(8) -0.0085(6) 0.0063(6) -0.0049(6)
C29 0.0230(8) 0.0269(8) 0.0216(8) -0.0008(6) -0.0010(6) -0.0101(7)
C22 0.0212(7) 0.0144(7) 0.0232(8) -0.0061(6) 0.0030(6) -0.0007(6)
C19 0.0156(7) 0.0272(8) 0.0205(7) -0.0069(6) 0.0017(6) -0.0061(6)

loop_
_atom_type_symbol
_atom_type_description
_atom_type_scat_dispersion_real
_atom_type_scat_dispersion_imag
_atom_type_scat_source
C C 0.0033 0.0016 'International Tables Vol C Tables 4.2.6.8 and 6.1.1.4'
H H 0.0000 0.0000 'International Tables Vol C Tables 4.2.6.8 and 6.1.1.4'
N N 0.0061 0.0033 'International Tables Vol C Tables 4.2.6.8 and 6.1.1.4'
O O 0.0106 0.0060 'International Tables Vol C Tables 4.2.6.8 and 6.1.1.4'
Cl Cl 0.1484 0.1585 'International Tables Vol C Tables 4.2.6.8 and 6.1.1.4'

loop_
_geom_angle_atom_site_label_1
_geom_angle_atom_site_label_2
_geom_angle_atom_site_label_3
_geom_angle
_geom_angle_site_symmetry_1
_geom_angle_site_symmetry_3
_geom_angle_publ_flag
C29 C30 H30A 109.5 . . ?
C29 C30 H30B 109.5 . . ?
H30A C30 H30B 109.5 . . ?
C29 C30 H30C 109.5 . . ?
H30A C30 H30C 109.5 . . ?
H30B C30 H30C 109.5 . . ?
O8 Cl1 O11 109.12(8) . . ?
O8 Cl1 O9 110.06(8) . . ?
O11 Cl1 O9 109.12(8) . . ?
O8 Cl1 O10 109.58(7) . . ?
O11 Cl1 O10 109.79(8) . . ?
O9 Cl1 O10 109.16(8) . . ?
C11 O2 C22 118.72(11) . . ?
C1 O6 C15 117.97(10) . . ?
C23 O7 H99 111.1(14) . . ?
C18 O4 C19 113.01(10) . . ?
C16 O5 C17 112.90(10) . . ?
C21 O3 C20 112.32(11) . . ?
C12 C7 C8 120.35(13) . . ?
C12 C7 C6 120.48(12) . . ?
C8 C7 C6 119.16(12) . . ?
C11 C10 C9 119.70(13) . . ?
C11 C10 H10 120.2 . . ?
C9 C10 H10 120.2 . . ?
C23 N1 C13 124.64(12) . . ?
C23 N1 H98 118.8(11) . . ?
C13 N1 H98 116.6(11) . . ?
C8 C9 C10 120.80(13) . . ?
C8 C9 H9 119.6 . . ?
C10 C9 H9 119.6 . . ?
C7 C12 C11 119.04(12) . . ?
C7 C12 C13 122.36(12) . . ?
C11 C12 C13 118.50(12) . . ?
C1 C2 C3 119.48(13) . . ?
C1 C2 H2 120.3 . . ?
C3 C2 H2 120.3 . . ?
C4 C3 C2 121.20(13) . . ?
C4 C3 H3 119.4 . . ?
C2 C3 H3 119.4 . . ?
C14 C5 C4 120.56(13) . . ?
C14 C5 C6 120.52(12) . . ?
C4 C5 C6 118.91(12) . . ?
O1 C6 C7 120.45(12) . . ?
O1 C6 C5 120.80(12) . . ?
C7 C6 C5 118.75(11) . . ?
N1 C13 C12 107.84(11) . . ?
N1 C13 C14 108.32(11) . . ?
C12 C13 C14 115.10(11) . . ?
N1 C13 H13 108.5 . . ?
C12 C13 H13 108.5 . . ?
C14 C13 H13 108.5 . . ?
O2 C11 C10 124.89(12) . . ?
O2 C11 C12 114.82(12) . . ?
C10 C11 C12 120.28(13) . . ?
C5 C14 C1 119.01(13) . . ?
C5 C14 C13 122.21(12) . . ?
C1 C14 C13 118.73(12) . . ?
O5 C17 C18 113.71(12) . . ?
O5 C17 H17A 108.8 . . ?
C18 C17 H17A 108.8 . . ?
O5 C17 H17B 108.8 . . ?
C18 C17 H17B 108.8 . . ?
H17A C17 H17B 107.7 . . ?
C3 C4 C5 119.38(13) . . ?
C3 C4 H4 120.3 . . ?
C5 C4 H4 120.3 . . ?
C23 C24 C25 114.54(11) . . ?
C23 C24 H24A 108.6 . . ?
C25 C24 H24A 108.6 . . ?
C23 C24 H24B 108.6 . . ?
C25 C24 H24B 108.6 . . ?
H24A C24 H24B 107.6 . . ?
C9 C8 C7 119.82(13) . . ?
C9 C8 H8 120.1 . . ?
C7 C8 H8 120.1 . . ?
O6 C1 C2 124.75(12) . . ?
O6 C1 C14 114.90(12) . . ?
C2 C1 C14 120.36(13) . . ?
O7 C23 N1 118.23(13) . . ?
O7 C23 C24 121.19(12) . . ?
N1 C23 C24 120.57(12) . . ?
C26 C25 C24 113.60(11) . . ?
C26 C25 H25A 108.8 . . ?
C24 C25 H25A 108.8 . . ?
C26 C25 H25B 108.8 . . ?
C24 C25 H25B 108.8 . . ?
H25A C25 H25B 107.7 . . ?
O5 C16 C15 110.05(11) . . ?
O5 C16 H16A 109.7 . . ?
C15 C16 H16A 109.7 . . ?
O5 C16 H16B 109.7 . . ?
C15 C16 H16B 109.7 . . ?
H16A C16 H16B 108.2 . . ?
C25 C26 C27 112.62(11) . . ?
C25 C26 H26A 109.1 . . ?
C27 C26 H26A 109.1 . . ?
C25 C26 H26B 109.1 . . ?
C27 C26 H26B 109.1 . . ?
H26A C26 H26B 107.8 . . ?
O6 C15 C16 108.09(11) . . ?
O6 C15 H15A 110.1 . . ?
C16 C15 H15A 110.1 . . ?
O6 C15 H15B 110.1 . . ?
C16 C15 H15B 110.1 . . ?
H15A C15 H15B 108.4 . . ?
C27 C28 C29 113.33(12) . . ?
C27 C28 H28A 108.9 . . ?
C29 C28 H28A 108.9 . . ?
C27 C28 H28B 108.9 . . ?
C29 C28 H28B 108.9 . . ?
H28A C28 H28B 107.7 . . ?
O4 C18 C17 108.44(11) . . ?
O4 C18 H18A 110.0 . . ?
C17 C18 H18A 110.0 . . ?
O4 C18 H18B 110.0 . . ?
C17 C18 H18B 110.0 . . ?
H18A C18 H18B 108.4 . . ?
C28 C27 C26 113.67(12) . . ?
C28 C27 H27A 108.8 . . ?
C26 C27 H27A 108.8 . . ?
C28 C27 H27B 108.8 . . ?
C26 C27 H27B 108.8 . . ?
H27A C27 H27B 107.7 . . ?
O3 C21 C22 110.76(12) . . ?
O3 C21 H21A 109.5 . . ?
C22 C21 H21A 109.5 . . ?
O3 C21 H21B 109.5 . . ?
C22 C21 H21B 109.5 . . ?
H21A C21 H21B 108.1 . . ?
O3 C20 C19 114.31(12) . . ?
O3 C20 H20A 108.7 . . ?
C19 C20 H20A 108.7 . . ?
O3 C20 H20B 108.7 . . ?
C19 C20 H20B 108.7 . . ?
H20A C20 H20B 107.6 . . ?
C30 C29 C28 113.33(13) . . ?
C30 C29 H29A 108.9 . . ?
C28 C29 H29A 108.9 . . ?
C30 C29 H29B 108.9 . . ?
C28 C29 H29B 108.9 . . ?
H29A C29 H29B 107.7 . . ?
O2 C22 C21 108.02(11) . . ?
O2 C22 H22A 110.1 . . ?
C21 C22 H22A 110.1 . . ?
O2 C22 H22B 110.1 . . ?
C21 C22 H22B 110.1 . . ?
H22A C22 H22B 108.4 . . ?
O4 C19 C20 108.44(12) . . ?
O4 C19 H19A 110.0 . . ?
C20 C19 H19A 110.0 . . ?
O4 C19 H19B 110.0 . . ?
C20 C19 H19B 110.0 . . ?
H19A C19 H19B 108.4 . . ?

loop_
_geom_bond_atom_site_label_1
_geom_bond_atom_site_label_2
_geom_bond_distance
_geom_bond_site_symmetry_2
_geom_bond_publ_flag
C30 C29 1.520(2) . ?
C30 H30A 0.9800 . ?
C30 H30B 0.9800 . ?
C30 H30C 0.9800 . ?
Cl1 O8 1.4297(11) . ?
Cl1 O11 1.4351(13) . ?
Cl1 O9 1.4353(12) . ?
Cl1 O10 1.4410(12) . ?
O2 C11 1.3611(17) . ?
O2 C22 1.4367(16) . ?
O6 C1 1.3632(16) . ?
O6 C15 1.4414(16) . ?
O1 C6 1.2287(16) . ?
O7 C23 1.2896(17) . ?
O7 H99 0.90(2) . ?
O4 C18 1.4435(17) . ?
O4 C19 1.4444(17) . ?
O5 C16 1.4262(16) . ?
O5 C17 1.4265(16) . ?
O3 C21 1.4230(18) . ?
O3 C20 1.4300(17) . ?
C7 C12 1.3986(19) . ?
C7 C8 1.399(2) . ?
C7 C6 1.4832(19) . ?
C10 C11 1.392(2) . ?
C10 C9 1.393(2) . ?
C10 H10 0.9500 . ?
N1 C23 1.2965(18) . ?
N1 C13 1.4793(17) . ?
N1 H98 0.856(17) . ?
C9 C8 1.378(2) . ?
C9 H9 0.9500 . ?
C12 C11 1.4062(19) . ?
C12 C13 1.5095(19) . ?
C2 C1 1.392(2) . ?
C2 C3 1.392(2) . ?
C2 H2 0.9500 . ?
C3 C4 1.381(2) . ?
C3 H3 0.9500 . ?
C5 C14 1.3987(19) . ?
C5 C4 1.400(2) . ?
C5 C6 1.4852(19) . ?
C13 C14 1.5136(19) . ?
C13 H13 1.0000 . ?
C14 C1 1.407(2) . ?
C17 C18 1.507(2) . ?
C17 H17A 0.9900 . ?
C17 H17B 0.9900 . ?
C4 H4 0.9500 . ?
C24 C23 1.4974(19) . ?
C24 C25 1.530(2) . ?
C24 H24A 0.9900 . ?
C24 H24B 0.9900 . ?
C8 H8 0.9500 . ?
C25 C26 1.523(2) . ?
C25 H25A 0.9900 . ?
C25 H25B 0.9900 . ?
C16 C15 1.5016(19) . ?
C16 H16A 0.9900 . ?
C16 H16B 0.9900 . ?
C26 C27 1.525(2) . ?
C26 H26A 0.9900 . ?
C26 H26B 0.9900 . ?
C15 H15A 0.9900 . ?
C15 H15B 0.9900 . ?
C28 C27 1.521(2) . ?
C28 C29 1.523(2) . ?
C28 H28A 0.9900 . ?
C28 H28B 0.9900 . ?
C18 H18A 0.9900 . ?
C18 H18B 0.9900 . ?
C27 H27A 0.9900 . ?
C27 H27B 0.9900 . ?
C21 C22 1.504(2) . ?
C21 H21A 0.9900 . ?
C21 H21B 0.9900 . ?
C20 C19 1.510(2) . ?
C20 H20A 0.9900 . ?
C20 H20B 0.9900 . ?
C29 H29A 0.9900 . ?
C29 H29B 0.9900 . ?
C22 H22A 0.9900 . ?
C22 H22B 0.9900 . ?
C19 H19A 0.9900 . ?
C19 H19B 0.9900 . ?

loop_
_cod_related_entry_id
_cod_related_entry_database
_cod_related_entry_code
1 ChemSpider 30660821
